data_7222452
loop_
_publ_author_name
'Qian, Jinjie'
'Yu, Panpan'
'Su, Kongzhao'
'Dong, Youqing'
'Huang, Shaoming'
'Hong, Maochun'

_publ_section_title
;
 Crystal structure, morphology and sorption behaviour of porous
 indium-tetracarboxylate framework materials
;
_journal_issue 44
_journal_name_full CrystEngComm
_journal_page_first 8512
_journal_paper_doi 10.1039/C5CE01376C
_journal_volume 17
_journal_year 2015
_chemical_formula_moiety 'C23.7 H28.7 In N2.3 O11.3'
_chemical_formula_sum 'C22 H19 In N2 O8'
_chemical_formula_weight 554.22
_chemical_name_common InOF-13
_chemical_name_systematic InOF-13
_space_group_IT_number 18
_symmetry_cell_setting orthorhombic
_symmetry_space_group_name_Hall 'P 2 2ab'
_symmetry_space_group_name_H-M 'P 21 21 2'
_atom_sites_solution_hydrogens geom
_atom_sites_solution_primary direct
_atom_sites_solution_secondary difmap
_audit_creation_method SHELXL-97
_audit_update_record
;
2015-09-18 deposited with the CCDC.
2015-10-01 downloaded from the CCDC.
;
_cell_angle_alpha 90.00
_cell_angle_beta 90.00
_cell_angle_gamma 90.00
_cell_formula_units_Z 4
_cell_length_a 19.72440(10)
_cell_length_b 17.08140(10)
_cell_length_c 9.95540(10)
_cell_measurement_reflns_used 6539
_cell_measurement_temperature 173(2)
_cell_measurement_theta_max 72.5460
_cell_measurement_theta_min 4.4550
_cell_volume 3354.18(4)
_computing_structure_refinement 'SHELXL-97 (Sheldrick, 1997)'
_computing_structure_solution 'SHELXS-97 (Sheldrick, 1990)'
_diffrn_ambient_temperature 173(2)
_diffrn_measured_fraction_theta_full 0.999
_diffrn_measured_fraction_theta_max 0.999
_diffrn_measurement_device_type 'SuperNova, Dual, Cu at zero, Atlas'
_diffrn_radiation_monochromator graphite
_diffrn_radiation_source 'fine-focus sealed tube'
_diffrn_radiation_type CuK\a
_diffrn_radiation_wavelength 1.54184
_diffrn_reflns_av_R_equivalents 0.0491
_diffrn_reflns_av_sigmaI/netI 0.0172
_diffrn_reflns_limit_h_max 24
_diffrn_reflns_limit_h_min -24
_diffrn_reflns_limit_k_max 21
_diffrn_reflns_limit_k_min -21
_diffrn_reflns_limit_l_max 12
_diffrn_reflns_limit_l_min -12
_diffrn_reflns_number 69475
_diffrn_reflns_theta_full 73.54
_diffrn_reflns_theta_max 73.54
_diffrn_reflns_theta_min 3.42
_exptl_absorpt_coefficient_mu 5.935
_exptl_absorpt_correction_T_max 0.8420
_exptl_absorpt_correction_T_min 0.6482
_exptl_absorpt_correction_type multi-scan
_exptl_absorpt_process_details
;
CrysAlisPro, Agilent Technologies,
Version 1.171.37.33 (release 27-03-2014 CrysAlis171 .NET)
(compiled Mar 27 2014,17:12:48)
Empirical absorption correction using spherical harmonics,
 implemented in SCALE3 ABSPACK scaling algorithm.
;
_exptl_crystal_colour colorless
_exptl_crystal_density_diffrn 1.097
_exptl_crystal_density_method 'not measured'
_exptl_crystal_description bulk
_exptl_crystal_F_000 1112
_exptl_crystal_size_max 0.08
_exptl_crystal_size_mid 0.03
_exptl_crystal_size_min 0.03
_platon_squeeze_details
;
SQUEEZE removed disordered DEF and isolated water molecules per formula unit.  This value is calculated based upon volume/count_electrons analysis and TG analyses. 

Specifically, the above reported formulation is fully in accord with the SQUEEZE data where we see that some 200.4 electrons were removed from the unit-cell contents; equivalent to some 200.4/4 ?\"O 50 electrons per formula unit in this P21212 system with Z = 4. The electron count from the reported disordered 1/3DEF and 3H2O material is 19 + 30 = 49 electrons.   

See Ref: a) CrystEngComm, 2015, 17, 1750-1753
;
_refine_diff_density_max 1.758
_refine_diff_density_min -0.804
_refine_diff_density_rms 0.089
_refine_ls_abs_structure_details 'Flack H D (1983), Acta Cryst. A39, 876-881'
_refine_ls_abs_structure_Flack 0.005(8)
_refine_ls_extinction_method none
_refine_ls_goodness_of_fit_ref 1.134
_refine_ls_hydrogen_treatment constr
_refine_ls_matrix_type full
_refine_ls_number_parameters 247
_refine_ls_number_reflns 6764
_refine_ls_number_restraints 15
_refine_ls_restrained_S_all 1.135
_refine_ls_R_factor_all 0.0424
_refine_ls_R_factor_gt 0.0417
_refine_ls_shift/su_max 0.002
_refine_ls_shift/su_mean 0.000
_refine_ls_structure_factor_coef Fsqd
_refine_ls_weighting_details 'calc w=1/[\s^2^(Fo^2^)+(0.0800P)^2^+1.3813P] where P=(Fo^2^+2Fc^2^)/3'
_refine_ls_weighting_scheme calc
_refine_ls_wR_factor_gt 0.1155
_refine_ls_wR_factor_ref 0.1164
_reflns_number_gt 6576
_reflns_number_total 6764
_reflns_threshold_expression >2sigma(I)
_cod_data_source_file c5ce01376c2.cif
_cod_data_source_block InOF-13
_cod_depositor_comments
;
The following automatic conversions were performed:

'_symmetry_cell_setting' value 'Orthorhombic' changed to
'orthorhombic' according to
/usr/data/users/saulius/crontab/automatic-downloads/rss-feeds/RSC/lib/dictionaries/cif_core.dic
dictionary named 'cif_core.dic' version 2.4.2 from 2011-04-26.

Automatic conversion script
Id: cif_fix_values 3271 2015-04-21 07:52:19Z andrius 

 Adding full bibliography for 7222451--7222452.cif.
;
_cod_original_sg_symbol_H-M P21212
_cod_database_code 7222452

loop_
_symmetry_equiv_pos_as_xyz
'x, y, z'
'-x, -y, z'
'x+1/2, -y+1/2, -z'
'-x+1/2, y+1/2, -z'

loop_
_atom_site_label
_atom_site_type_symbol
_atom_site_fract_x
_atom_site_fract_y
_atom_site_fract_z
_atom_site_U_iso_or_equiv
_atom_site_adp_type
_atom_site_occupancy
_atom_site_symmetry_multiplicity
_atom_site_calc_flag
_atom_site_refinement_flags
In1 In 0.181279(11) 0.840141(13) 0.91388(3) 0.03748(9) Uani 1 1 d .
O1 O 0.29948(14) 0.85524(16) 0.9265(4) 0.0499(7) Uani 1 1 d .
O2 O 0.22936(14) 0.95496(16) 0.9302(4) 0.0519(7) Uani 1 1 d .
O3 O 0.29863(15) 1.21519(16) 1.0695(4) 0.0488(7) Uani 1 1 d .
O4 O 0.40554(17) 1.24392(19) 1.1003(6) 0.0803(13) Uani 1 1 d .
O5 O 0.19374(16) 0.8345(2) 0.6838(3) 0.0526(7) Uani 1 1 d .
O6 O 0.11067(15) 0.90145(19) 0.7740(3) 0.0465(6) Uani 1 1 d .
O7 O 0.1971(2) 0.8341(3) 0.1587(3) 0.0736(7) Uani 1 1 d .
O8 O 0.1104(2) 0.8881(3) 0.0619(3) 0.0736(7) Uani 1 1 d .
N1 N 0.1100(4) 1.1775(4) 0.8342(7) 0.110(2) Uiso 1 1 d D
N2 N 0.0780(6) 1.1294(7) 1.0546(13) 0.213(6) Uiso 1 1 d D
H1 H 0.1238 1.1957 0.7505 0.132 Uiso 1 1 calc R
H2 H 0.4235 0.9068 0.9517 0.066 Uiso 1 1 calc R
H4 H 0.2821 1.0761 1.0078 0.063 Uiso 1 1 calc R
H6 H 0.4799 1.1259 1.0654 0.073 Uiso 1 1 calc R
H10 H 0.0395 0.9669 0.6140 0.087 Uiso 1 1 calc R
H12 H 0.1833 0.8401 0.4175 0.071 Uiso 1 1 calc R
H14 H 0.0418 0.9598 0.2082 0.103 Uiso 1 1 calc R
C1 C 0.4639(2) 1.0119(3) 1.0096(6) 0.0551(11) Uani 1 1 d .
C2 C 0.4124(2) 0.9591(3) 0.9752(6) 0.0551(11) Uani 1 1 d .
C3 C 0.3459(2) 0.9828(3) 0.9754(5) 0.0498(10) Uani 1 1 d .
C4 C 0.3281(2) 1.0599(3) 1.0083(5) 0.0529(10) Uani 1 1 d .
C5 C 0.3796(2) 1.1121(3) 1.0416(5) 0.0554(11) Uani 1 1 d .
C6 C 0.4456(2) 1.0892(2) 1.0423(6) 0.0608(13) Uani 1 1 d .
C7 C 0.2892(2) 0.9273(2) 0.9391(5) 0.0485(10) Uani 1 1 d .
C8 C 0.3603(2) 1.1955(2) 1.0741(6) 0.0535(10) Uani 1 1 d .
C9 C 0.0296(3) 0.9736(4) 0.4137(5) 0.0797(17) Uani 1 1 d .
C10 C 0.0589(3) 0.9494(4) 0.5320(5) 0.0724(16) Uani 1 1 d .
C11 C 0.1161(3) 0.9003(3) 0.5384(5) 0.0576(12) Uani 1 1 d .
C12 C 0.1447(3) 0.8734(3) 0.4174(5) 0.0588(11) Uani 1 1 d .
C13 C 0.1152(3) 0.8969(4) 0.2994(5) 0.0670(14) Uani 1 1 d .
C14 C 0.0599(3) 0.9452(5) 0.2930(5) 0.085(2) Uani 1 1 d .
C15 C 0.1422(2) 0.8766(3) 0.6725(4) 0.0490(10) Uani 1 1 d .
C16 C 0.1429(4) 0.8703(4) 0.1664(5) 0.0736(7) Uani 1 1 d .
H18A H 0.2030 1.2000 0.9134 0.137 Uiso 1 1 calc R
H18B H 0.1954 1.1123 0.8579 0.137 Uiso 1 1 calc R
C18 C 0.1719(4) 1.1546(5) 0.9073(9) 0.114(3) Uiso 1 1 d D
H17A H 0.0338 1.2596 0.8503 0.176 Uiso 1 1 calc R
H17B H 0.1050 1.2897 0.9100 0.176 Uiso 1 1 calc R
C17 C 0.0745(5) 1.2439(6) 0.9019(12) 0.147(4) Uiso 1 1 d D
H19A H 0.0851 1.0710 0.7520 0.209 Uiso 1 1 calc R
H19B H 0.0212 1.1294 0.7649 0.209 Uiso 1 1 calc R
C19 C 0.0633(6) 1.1112(6) 0.8092(13) 0.174(6) Uiso 1 1 d D
H20A H 0.0759 1.2462 1.1106 0.189 Uiso 1 1 calc R
H20B H 0.0048 1.2164 1.0513 0.189 Uiso 1 1 calc R
C20 C 0.0546(7) 1.2135(6) 1.0402(12) 0.158(5) Uiso 1 1 d D
H21A H 0.1743 1.1616 1.1146 0.282 Uiso 1 1 calc R
H21B H 0.1706 1.0729 1.0606 0.282 Uiso 1 1 calc R
C21 C 0.1539(6) 1.1269(9) 1.0460(13) 0.235(8) Uiso 1 1 d D
H22A H -0.0012 1.0759 0.9588 0.234 Uiso 1 1 calc R
H22B H 0.0674 1.0258 0.9536 0.234 Uiso 1 1 calc R
C22 C 0.0485(7) 1.0794(7) 0.9463(14) 0.195(7) Uiso 1 1 d D

loop_
_atom_site_aniso_label
_atom_site_aniso_U_11
_atom_site_aniso_U_22
_atom_site_aniso_U_33
_atom_site_aniso_U_23
_atom_site_aniso_U_13
_atom_site_aniso_U_12
In1 0.03339(13) 0.03227(13) 0.04678(15) 0.00068(10) 0.00057(10) 0.00284(9)
O5 0.0589(17) 0.0528(17) 0.0460(15) -0.0093(13) 0.0126(13) 0.0058(15)
O6 0.0489(15) 0.0603(17) 0.0302(13) 0.0011(12) 0.0021(11) 0.0042(13)
O2 0.0413(14) 0.0387(13) 0.076(2) -0.0020(15) -0.0030(15) -0.0022(11)
O1 0.0383(12) 0.0359(13) 0.076(2) -0.0061(14) 0.0008(13) -0.0045(10)
C6 0.048(2) 0.0303(19) 0.104(4) 0.000(2) 0.010(2) -0.0112(17)
C12 0.067(3) 0.075(3) 0.034(2) -0.006(2) 0.010(2) 0.000(2)
C2 0.044(2) 0.0326(19) 0.089(3) 0.003(2) 0.001(2) -0.0073(16)
C1 0.038(2) 0.035(2) 0.092(3) 0.004(2) 0.001(2) -0.0030(17)
C11 0.057(3) 0.083(4) 0.032(2) -0.007(2) 0.0057(17) 0.000(2)
C3 0.0375(19) 0.039(2) 0.073(3) 0.0027(19) 0.0072(18) -0.0055(16)
C10 0.083(4) 0.109(5) 0.025(2) 0.000(2) 0.000(2) 0.014(3)
C15 0.054(2) 0.056(2) 0.037(2) -0.0059(18) 0.0037(17) -0.001(2)
C13 0.074(3) 0.088(4) 0.039(3) -0.006(2) 0.015(2) 0.000(3)
C7 0.0374(18) 0.0385(19) 0.070(3) 0.0050(19) 0.0053(18) -0.0043(15)
C4 0.041(2) 0.043(2) 0.075(3) 0.002(2) 0.009(2) -0.0033(17)
C5 0.052(2) 0.034(2) 0.080(3) 0.000(2) 0.004(2) -0.0039(18)
C9 0.084(3) 0.126(5) 0.029(2) 0.004(3) 0.004(2) 0.024(4)
C14 0.094(4) 0.140(6) 0.023(2) 0.007(3) 0.002(2) 0.022(4)
O4 0.0447(16) 0.0367(15) 0.160(4) -0.021(2) 0.011(2) -0.0062(13)
C8 0.052(2) 0.0343(18) 0.075(3) 0.000(2) 0.005(2) 0.0032(16)
O3 0.0471(14) 0.0325(12) 0.067(2) -0.0008(13) 0.0037(14) -0.0023(11)
O8 0.0883(17) 0.0962(19) 0.0362(11) -0.0133(11) 0.0156(11) -0.0132(14)
O7 0.0883(17) 0.0962(19) 0.0362(11) -0.0133(11) 0.0156(11) -0.0132(14)
C16 0.0883(17) 0.0962(19) 0.0362(11) -0.0133(11) 0.0156(11) -0.0132(14)

loop_
_atom_type_symbol
_atom_type_description
_atom_type_scat_dispersion_real
_atom_type_scat_dispersion_imag
_atom_type_scat_source
C C 0.0181 0.0091 'International Tables Vol C Tables 4.2.6.8 and 6.1.1.4'
H H 0.0000 0.0000 'International Tables Vol C Tables 4.2.6.8 and 6.1.1.4'
O O 0.0492 0.0322 'International Tables Vol C Tables 4.2.6.8 and 6.1.1.4'
N N 0.0311 0.0180 'International Tables Vol C Tables 4.2.6.8 and 6.1.1.4'
In In 0.0822 5.0449 'International Tables Vol C Tables 4.2.6.8 and 6.1.1.4'

loop_
_geom_angle_atom_site_label_1
_geom_angle_atom_site_label_2
_geom_angle_atom_site_label_3
_geom_angle
_geom_angle_site_symmetry_1
_geom_angle_site_symmetry_3
O3 In1 O2 142.70(11) 4_547 .
O3 In1 O8 115.57(15) 4_547 1_556
O2 In1 O8 83.77(15) . 1_556
O3 In1 O6 128.41(12) 4_547 .
O2 In1 O6 84.03(12) . .
O8 In1 O6 81.13(13) 1_556 .
O3 In1 O5 90.85(13) 4_547 .
O2 In1 O5 93.75(13) . .
O8 In1 O5 138.77(15) 1_556 .
O6 In1 O5 57.73(11) . .
O3 In1 O1 85.58(10) 4_547 .
O2 In1 O1 57.77(10) . .
O8 In1 O1 123.83(14) 1_556 .
O6 In1 O1 126.99(11) . .
O5 In1 O1 87.25(12) . .
O3 In1 O4 57.18(11) 4_547 4_547
O2 In1 O4 159.66(11) . 4_547
O8 In1 O4 80.69(17) 1_556 4_547
O6 In1 O4 80.67(13) . 4_547
O5 In1 O4 89.37(17) . 4_547
O1 In1 O4 142.55(10) . 4_547
O3 In1 O7 81.99(15) 4_547 1_556
O2 In1 O7 84.76(15) . 1_556
O8 In1 O7 55.25(16) 1_556 1_556
O6 In1 O7 135.85(13) . 1_556
O5 In1 O7 165.75(13) . 1_556
O1 In1 O7 79.96(13) . 1_556
O4 In1 O7 96.96(17) 4_547 1_556
O3 In1 C15 111.03(15) 4_547 .
O2 In1 C15 89.02(15) . .
O8 In1 C15 110.05(16) 1_556 .
O6 In1 C15 28.97(13) . .
O5 In1 C15 28.76(13) . .
O1 In1 C15 108.53(14) . .
O4 In1 C15 84.08(17) 4_547 .
O7 In1 C15 164.54(15) 1_556 .
O3 In1 C8 28.88(13) 4_547 4_547
O2 In1 C8 169.85(15) . 4_547
O8 In1 C8 97.03(17) 1_556 4_547
O6 In1 C8 106.10(15) . 4_547
O5 In1 C8 92.26(16) . 4_547
O1 In1 C8 114.46(12) . 4_547
O4 In1 C8 28.44(13) 4_547 4_547
O7 In1 C8 87.40(18) 1_556 4_547
C15 In1 C8 100.14(17) . 4_547
O3 In1 C7 113.79(12) 4_547 .
O2 In1 C7 29.15(12) . .
O8 In1 C7 104.07(15) 1_556 .
O6 In1 C7 107.55(13) . .
O5 In1 C7 91.86(14) . .
O1 In1 C7 28.67(12) . .
O4 In1 C7 170.91(12) 4_547 .
O7 In1 C7 79.93(15) 1_556 .
C15 In1 C7 101.22(15) . .
C8 In1 C7 142.48(14) 4_547 .
O3 In1 C16 99.74(19) 4_547 1_556
O2 In1 C16 83.08(18) . 1_556
O8 In1 C16 27.8(2) 1_556 1_556
O6 In1 C16 108.63(18) . 1_556
O5 In1 C16 166.33(18) . 1_556
O1 In1 C16 102.07(18) . 1_556
O4 In1 C16 89.2(2) 4_547 1_556
O7 In1 C16 27.47(18) 1_556 1_556
C15 In1 C16 137.60(18) . 1_556
C8 In1 C16 92.9(2) 4_547 1_556
C7 In1 C16 91.73(18) . 1_556
C15 O5 In1 88.8(2) . .
C15 O6 In1 92.0(3) . .
C7 O2 In1 94.3(2) . .
C7 O1 In1 87.3(2) . .
C5 C6 C1 121.0(4) . .
C13 C12 C11 117.9(5) . .
C3 C2 C1 120.2(4) . .
C2 C1 C6 118.3(4) . .
C2 C1 C1 121.3(5) . 2_675
C6 C1 C1 120.3(5) . 2_675
C12 C11 C10 118.5(5) . .
C12 C11 C15 122.8(5) . .
C10 C11 C15 118.7(4) . .
C2 C3 C4 121.1(4) . .
C2 C3 C7 121.5(4) . .
C4 C3 C7 117.4(4) . .
C9 C10 C11 123.7(5) . .
O5 C15 O6 121.5(4) . .
O5 C15 C11 121.2(4) . .
O6 C15 C11 117.3(4) . .
O5 C15 In1 62.5(2) . .
O6 C15 In1 59.1(2) . .
C11 C15 In1 176.3(3) . .
C12 C13 C14 123.7(5) . .
C12 C13 C16 120.8(6) . .
C14 C13 C16 115.5(5) . .
O1 C7 O2 120.4(4) . .
O1 C7 C3 121.4(4) . .
O2 C7 C3 118.0(4) . .
O1 C7 In1 64.0(2) . .
O2 C7 In1 56.6(2) . .
C3 C7 In1 170.2(3) . .
C5 C4 C3 118.4(4) . .
C6 C5 C4 121.0(4) . .
C6 C5 C8 120.8(4) . .
C4 C5 C8 118.2(4) . .
C10 C9 C14 116.3(5) . .
C10 C9 C9 121.1(4) . 2_575
C14 C9 C9 122.7(3) . 2_575
C13 C14 C9 120.0(5) . .
C8 O4 In1 86.0(3) . 4_557
O4 C8 O3 121.5(4) . .
O4 C8 C5 119.4(4) . .
O3 C8 C5 119.1(4) . .
O4 C8 In1 65.6(2) . 4_557
O3 C8 In1 56.38(19) . 4_557
C5 C8 In1 169.7(4) . 4_557
C8 O3 In1 94.7(2) . 4_557
C16 O8 In1 98.0(4) . 1_554
C16 O7 In1 86.0(3) . 1_554
O7 C16 O8 120.7(5) . .
O7 C16 C13 121.3(5) . .
O8 C16 C13 118.0(6) . .
O7 C16 In1 66.5(3) . 1_554
O8 C16 In1 54.2(3) . 1_554
C13 C16 In1 171.5(5) . 1_554
C18 N1 C19 113.3(6) . .
C18 N1 C17 111.6(6) . .
C19 N1 C17 111.4(6) . .
N1 C18 C21 110.0(8) . .
N1 C17 C20 105.6(8) . .
C22 N2 C21 109.3(8) . .
C22 N2 C20 110.8(8) . .
C21 N2 C20 109.0(8) . .
N2 C20 C17 109.3(9) . .
N2 C22 C19 112.0(10) . .
N1 C19 C22 104.2(9) . .
C18 C21 N2 106.2(9) . .

loop_
_geom_bond_atom_site_label_1
_geom_bond_atom_site_label_2
_geom_bond_distance
_geom_bond_site_symmetry_2
In1 O3 2.177(3) 4_547
In1 O2 2.185(3) .
In1 O8 2.191(4) 1_556
In1 O6 2.231(3) .
In1 O5 2.305(3) .
In1 O1 2.349(3) .
In1 O4 2.378(3) 4_547
In1 O7 2.459(3) 1_556
In1 C15 2.599(5) .
In1 C8 2.605(4) 4_547
In1 C7 2.610(4) .
In1 C16 2.675(5) 1_556
O5 C15 1.251(6) .
O6 C15 1.260(5) .
O2 C7 1.275(5) .
O1 C7 1.254(5) .
C6 C5 1.360(7) .
C6 C1 1.407(6) .
C12 C13 1.371(8) .
C12 C11 1.407(6) .
C2 C3 1.373(6) .
C2 C1 1.401(6) .
C1 C1 1.480(8) 2_675
C11 C10 1.407(8) .
C11 C15 1.487(7) .
C3 C4 1.401(6) .
C3 C7 1.510(6) .
C10 C9 1.376(7) .
C13 C14 1.369(9) .
C13 C16 1.503(7) .
C4 C5 1.392(6) .
C5 C8 1.509(6) .
C9 C14 1.427(8) .
C9 C9 1.475(12) 2_575
O4 C8 1.244(6) .
O4 In1 2.378(3) 4_557
C8 O3 1.263(5) .
C8 In1 2.605(4) 4_557
O3 In1 2.177(3) 4_557
O8 C16 1.259(8) .
O8 In1 2.191(4) 1_554
O7 C16 1.237(8) .
O7 In1 2.459(3) 1_554
C16 In1 2.675(5) 1_554
N1 C18 1.474(7) .
N1 C19 1.481(8) .
N1 C17 1.494(7) .
C18 C21 1.502(9) .
C17 C20 1.523(9) .
N2 C22 1.494(9) .
N2 C21 1.500(9) .
N2 C20 1.516(9) .
C22 C19 1.497(9) .

loop_
_platon_squeeze_void_nr
_platon_squeeze_void_average_x
_platon_squeeze_void_average_y
_platon_squeeze_void_average_z
_platon_squeeze_void_volume
_platon_squeeze_void_count_electrons
1 0.953 0.344 0.500 1557 200.4
